data_4064007
loop_
_publ_author_name
'Chen, Shuli'
'Pullarkat, Sumod A.'
'Li, Yongxin'
'Leung, Pak-Hing'

_publ_section_title
;
 Asymmetric Synthesis of P-Stereogenic Homo- and Heterobimetallic
 Complexes via Selective Monoinsertion of Dialkynylphosphine into the
 Pd&#x2212;C Bond of a Palladacycle
;
_journal_issue 6
_journal_name_full Organometallics
_journal_page_first 1530
_journal_paper_doi 10.1021/om101078p
_journal_volume 30
_journal_year 2011
_chemical_absolute_configuration ad
_chemical_formula_moiety 'C36 H41 Cl2 N2 P Pd Pt, 0.5 (C6 H14), 0.5(C H4 O)'
_chemical_formula_sum 'C39.5 H50 Cl2 N2 O0.5 P Pd Pt'
_chemical_formula_weight 964.18
_chemical_name_systematic
;

 ?

;
_space_group_IT_number 4
_symmetry_cell_setting monoclinic
_symmetry_space_group_name_Hall 'P 2yb'
_symmetry_space_group_name_H-M 'P 1 21 1'
_atom_sites_solution_hydrogens geom
_atom_sites_solution_primary direct
_atom_sites_solution_secondary difmap
_audit_creation_method SHELXL-97
_cell_angle_alpha 90.00
_cell_angle_beta 97.846(2)
_cell_angle_gamma 90.00
_cell_formula_units_Z 2
_cell_length_a 11.9361(7)
_cell_length_b 15.1004(9)
_cell_length_c 12.6209(8)
_cell_measurement_reflns_used 5717
_cell_measurement_temperature 173(2)
_cell_measurement_theta_max 29.41
_cell_measurement_theta_min 2.58
_cell_volume 2253.5(2)
_computing_cell_refinement 'Bruker SMART'
_computing_data_collection 'Bruker SMART'
_computing_data_reduction 'Bruker SAINT'
_computing_molecular_graphics 'Bruker SHELXTL'
_computing_publication_material 'Bruker SHELXTL'
_computing_structure_refinement 'SHELXL-97 (Sheldrick, 1997)'
_computing_structure_solution 'SHELXS-97 (Sheldrick, 1990)'
_diffrn_ambient_temperature 173(2)
_diffrn_measured_fraction_theta_full 0.987
_diffrn_measured_fraction_theta_max 0.987
_diffrn_measurement_device_type 'CCD area detector'
_diffrn_measurement_method 'phi and omega scans'
_diffrn_radiation_monochromator graphite
_diffrn_radiation_source 'fine-focus sealed tube'
_diffrn_radiation_type MoK\a
_diffrn_radiation_wavelength 0.71073
_diffrn_reflns_av_R_equivalents 0.0383
_diffrn_reflns_av_sigmaI/netI 0.0684
_diffrn_reflns_limit_h_max 16
_diffrn_reflns_limit_h_min -16
_diffrn_reflns_limit_k_max 20
_diffrn_reflns_limit_k_min -20
_diffrn_reflns_limit_l_max 17
_diffrn_reflns_limit_l_min -17
_diffrn_reflns_number 31557
_diffrn_reflns_theta_full 29.82
_diffrn_reflns_theta_max 29.82
_diffrn_reflns_theta_min 1.63
_exptl_absorpt_coefficient_mu 3.680
_exptl_absorpt_correction_T_max 0.5265
_exptl_absorpt_correction_T_min 0.3207
_exptl_absorpt_correction_type multi-scan
_exptl_absorpt_process_details sadabs
_exptl_crystal_colour yellow
_exptl_crystal_density_diffrn 1.421
_exptl_crystal_density_method 'not measured'
_exptl_crystal_description prism
_exptl_crystal_F_000 956
_exptl_crystal_size_max 0.40
_exptl_crystal_size_mid 0.22
_exptl_crystal_size_min 0.20
_refine_diff_density_max 4.974
_refine_diff_density_min -2.269
_refine_diff_density_rms 0.400
_refine_ls_abs_structure_details 'Flack H D (1983), Acta Cryst. A39, 876-881'
_refine_ls_abs_structure_Flack -0.049(9)
_refine_ls_extinction_method none
_refine_ls_goodness_of_fit_ref 1.087
_refine_ls_hydrogen_treatment mixed
_refine_ls_matrix_type full
_refine_ls_number_parameters 471
_refine_ls_number_reflns 11418
_refine_ls_number_restraints 103
_refine_ls_restrained_S_all 1.085
_refine_ls_R_factor_all 0.0908
_refine_ls_R_factor_gt 0.0549
_refine_ls_shift/su_max 0.001
_refine_ls_shift/su_mean 0.000
_refine_ls_structure_factor_coef Fsqd
_refine_ls_weighting_details 'calc w=1/[\s^2^(Fo^2^)+(0.1095P)^2^+2.1451P] where P=(Fo^2^+2Fc^2^)/3'
_refine_ls_weighting_scheme calc
_refine_ls_wR_factor_gt 0.1435
_refine_ls_wR_factor_ref 0.1816
_reflns_number_gt 8409
_reflns_number_total 11418
_reflns_threshold_expression >2sigma(I)
_cod_data_source_file om101078p_si_001.cif
_cod_data_source_block leung467
_cod_depositor_comments
;
The following automatic conversions were performed:

'_symmetry_cell_setting' value 'Monoclinic' changed to 'monoclinic'
according to /home/saulius/struct/CIF-dictionaries/cif_core.dic
dictionary named 'cif_core.dic' version 2.4.1 from 2010-06-29.

Automatic conversion script
Id: cif_fix_values 1715 2011-07-08 13:25:40Z adriana 
;
_cod_original_sg_symbol_H-M P2(1)
_cod_original_formula_sum 'C39.50 H50 Cl2 N2 O0.50 P Pd Pt'
_cod_database_code 4064007

loop_
_symmetry_equiv_pos_as_xyz
'x, y, z'
'-x, y+1/2, -z'

loop_
_atom_site_label
_atom_site_type_symbol
_atom_site_fract_x
_atom_site_fract_y
_atom_site_fract_z
_atom_site_U_iso_or_equiv
_atom_site_adp_type
_atom_site_occupancy
_atom_site_symmetry_multiplicity
_atom_site_calc_flag
_atom_site_refinement_flags
Pd1 Pd 0.45140(4) 0.26440(8) 0.56772(4) 0.02468(14) Uani 1 1 d .
Pt1 Pt 0.23516(2) 0.26991(3) 0.39052(2) 0.03044(11) Uani 1 1 d .
C1 C 0.0310(11) 0.1707(9) 0.3549(12) 0.036(3) Uani 1 1 d .
C2 C 0.1329(9) 0.1816(8) 0.3093(10) 0.042(3) Uani 1 1 d .
C3 C 0.1468(10) 0.1372(9) 0.2167(10) 0.042(3) Uani 1 1 d .
H3 H 0.2126 0.1483 0.1842 0.051 Uiso 1 1 calc R
C4 C 0.0684(10) 0.0772(9) 0.1696(11) 0.048(3) Uani 1 1 d .
H4 H 0.0811 0.0462 0.1068 0.058 Uiso 1 1 calc R
C5 C -0.0342(11) 0.0619(9) 0.2174(12) 0.055(4) Uani 1 1 d .
C6 C -0.1107(11) -0.0061(10) 0.1746(11) 0.060(4) Uani 1 1 d .
H6 H -0.0963 -0.0451 0.1189 0.073 Uiso 1 1 calc R
C7 C -0.2123(14) -0.0092(15) 0.2253(19) 0.083(6) Uani 1 1 d .
H7 H -0.2709 -0.0477 0.1949 0.100 Uiso 1 1 calc R
C8 C -0.2294(15) 0.0339(14) 0.3045(18) 0.084(7) Uani 1 1 d .
H8 H -0.2974 0.0245 0.3342 0.101 Uiso 1 1 calc R
C9 C -0.1560(11) 0.0925(12) 0.3489(11) 0.063(4) Uani 1 1 d .
H9 H -0.1717 0.1238 0.4105 0.075 Uiso 1 1 calc R
C10 C -0.0555(9) 0.1098(9) 0.3075(10) 0.047(3) Uani 1 1 d .
C11 C 0.0189(10) 0.2167(11) 0.4527(11) 0.054(4) Uani 1 1 d .
H11 H -0.0632 0.2286 0.4546 0.065 Uiso 1 1 calc R
C12 C 0.0657(14) 0.1657(16) 0.5533(14) 0.075(6) Uani 1 1 d .
H12A H 0.0089 0.1232 0.5709 0.112 Uiso 1 1 calc R
H12B H 0.0839 0.2072 0.6128 0.112 Uiso 1 1 calc R
H12C H 0.1342 0.1338 0.5409 0.112 Uiso 1 1 calc R
C13 C 0.0147(13) 0.3658(13) 0.3707(13) 0.054(4) Uani 1 1 d .
H13A H -0.0582 0.3789 0.3948 0.081 Uiso 1 1 calc R
H13B H 0.0018 0.3367 0.3007 0.081 Uiso 1 1 calc R
H13C H 0.0564 0.4211 0.3650 0.081 Uiso 1 1 calc R
C14 C 0.0989(13) 0.3566(14) 0.5569(14) 0.063(5) Uani 1 1 d .
H14A H 0.1208 0.4179 0.5449 0.094 Uiso 1 1 calc R
H14B H 0.1586 0.3276 0.6057 0.094 Uiso 1 1 calc R
H14C H 0.0283 0.3561 0.5885 0.094 Uiso 1 1 calc R
C15 C 0.4169(9) 0.1180(9) 0.3055(8) 0.037(2) Uani 1 1 d .
C16 C 0.4270(8) 0.0420(8) 0.2848(9) 0.037(2) Uani 1 1 d .
C17 C 0.4409(11) -0.0487(9) 0.2592(12) 0.051(3) Uani 1 1 d .
H17A H 0.4104 -0.0591 0.1841 0.076 Uiso 1 1 calc R
H17B H 0.4003 -0.0858 0.3052 0.076 Uiso 1 1 calc R
H17C H 0.5215 -0.0639 0.2707 0.076 Uiso 1 1 calc R
C18 C 0.5114(6) 0.2642(12) 0.4268(5) 0.0246(16) Uani 1 1 d .
C19 C 0.6153(8) 0.2910(7) 0.4155(7) 0.031(3) Uani 1 1 d .
C20 C 0.6642(10) 0.2987(11) 0.3100(9) 0.056(4) Uani 1 1 d .
H20A H 0.6056 0.2840 0.2504 0.084 Uiso 1 1 calc R
H20B H 0.7278 0.2577 0.3105 0.084 Uiso 1 1 calc R
H20C H 0.6904 0.3594 0.3014 0.084 Uiso 1 1 calc R
C21 C 0.5783(10) 0.1629(10) 0.7493(9) 0.043(3) Uani 1 1 d .
H21A H 0.6269 0.1132 0.7765 0.065 Uiso 1 1 calc R
H21B H 0.5048 0.1574 0.7750 0.065 Uiso 1 1 calc R
H21C H 0.6141 0.2188 0.7748 0.065 Uiso 1 1 calc R
C22 C 0.5012(10) 0.0749(7) 0.5982(9) 0.038(2) Uani 1 1 d .
H22A H 0.5454 0.0253 0.6321 0.056 Uiso 1 1 calc R
H22B H 0.4927 0.0680 0.5203 0.056 Uiso 1 1 calc R
H22C H 0.4263 0.0755 0.6219 0.056 Uiso 1 1 calc R
C23 C 0.7611(10) 0.0938(9) 0.6369(10) 0.042(3) Uani 1 1 d .
H23A H 0.8271 0.0930 0.5986 0.063 Uiso 1 1 calc R
H23B H 0.7251 0.0353 0.6320 0.063 Uiso 1 1 calc R
H23C H 0.7851 0.1085 0.7123 0.063 Uiso 1 1 calc R
C24 C 0.6760(8) 0.1637(7) 0.5867(7) 0.0283(19) Uani 1 1 d .
H24 H 0.6600 0.1493 0.5087 0.034 Uiso 1 1 calc R
C25 C 0.7213(7) 0.2578(11) 0.5942(8) 0.034(3) Uani 1 1 d .
C26 C 0.7967(8) 0.2831(11) 0.6854(8) 0.042(3) Uani 1 1 d .
H26 H 0.8190 0.2423 0.7416 0.050 Uiso 1 1 calc R
C27 C 0.8375(10) 0.3697(10) 0.6903(10) 0.048(3) Uani 1 1 d .
H27 H 0.8865 0.3883 0.7520 0.058 Uiso 1 1 calc R
C28 C 0.8094(11) 0.4282(10) 0.6098(11) 0.046(3) Uani 1 1 d .
H28 H 0.8383 0.4869 0.6163 0.055 Uiso 1 1 calc R
C29 C 0.7388(8) 0.4035(8) 0.5178(9) 0.038(2) Uani 1 1 d .
H29 H 0.7212 0.4440 0.4603 0.046 Uiso 1 1 calc R
C30 C 0.6939(8) 0.3168(8) 0.5116(8) 0.031(2) Uani 1 1 d .
C31 C 0.4030(8) 0.2819(10) 0.1985(7) 0.037(3) Uani 1 1 d .
C32 C 0.3869(15) 0.3747(11) 0.1906(12) 0.063(4) Uani 1 1 d .
H32 H 0.3718 0.4066 0.2520 0.076 Uiso 1 1 calc R
C33 C 0.3927(18) 0.4211(14) 0.0950(13) 0.082(5) Uani 1 1 d .
H33 H 0.3819 0.4834 0.0911 0.098 Uiso 1 1 calc R
C34 C 0.4144(14) 0.3733(15) 0.0070(11) 0.075(5) Uani 1 1 d .
H34 H 0.4209 0.4032 -0.0581 0.090 Uiso 1 1 calc R
C35 C 0.4273(13) 0.278(2) 0.0130(9) 0.081(6) Uani 1 1 d .
H35 H 0.4418 0.2454 -0.0478 0.097 Uiso 1 1 calc R
C36 C 0.4182(14) 0.2364(10) 0.1090(10) 0.059(4) Uani 1 1 d .
H36 H 0.4226 0.1736 0.1122 0.071 Uiso 1 1 calc R
C41 C 0.742(3) 0.193(2) 0.016(3) 0.119(14) Uani 0.50 1 d PDU
H41A H 0.7037 0.1724 0.0754 0.178 Uiso 0.50 1 calc PR
H41B H 0.8127 0.1600 0.0157 0.178 Uiso 0.50 1 calc PR
H41C H 0.6933 0.1847 -0.0515 0.178 Uiso 0.50 1 calc PR
C42 C 0.770(2) 0.292(2) 0.032(3) 0.129(11) Uani 0.50 1 d PDU
H42A H 0.7447 0.3178 0.0968 0.155 Uiso 0.50 1 calc PR
H42B H 0.7443 0.3287 -0.0319 0.155 Uiso 0.50 1 calc PR
C43 C 0.896(2) 0.269(2) 0.045(2) 0.134(10) Uani 0.50 1 d PDU
H43A H 0.9213 0.2430 -0.0199 0.161 Uiso 0.50 1 calc PR
H43B H 0.9217 0.2323 0.1089 0.161 Uiso 0.50 1 calc PR
C44 C 0.923(3) 0.368(2) 0.060(3) 0.136(11) Uani 0.50 1 d PDU
H44A H 0.8938 0.4052 -0.0024 0.164 Uiso 0.50 1 calc PR
H44B H 0.9008 0.3933 0.1269 0.164 Uiso 0.50 1 calc PR
C45 C 1.049(3) 0.346(3) 0.068(3) 0.134(12) Uani 0.50 1 d PDU
H45A H 1.0728 0.3287 -0.0015 0.161 Uiso 0.50 1 calc PR
H45B H 1.0756 0.3029 0.1244 0.161 Uiso 0.50 1 calc PR
C46 C 1.076(4) 0.443(3) 0.099(3) 0.137(15) Uani 0.50 1 d PDU
H46A H 1.0643 0.4522 0.1736 0.206 Uiso 0.50 1 calc PR
H46B H 1.0264 0.4823 0.0524 0.206 Uiso 0.50 1 calc PR
H46C H 1.1551 0.4555 0.0914 0.206 Uiso 0.50 1 calc PR
Cl1 Cl 0.3443(2) 0.3849(2) 0.4927(2) 0.0356(5) Uani 1 1 d .
Cl3 Cl 0.35174(18) 0.2687(3) 0.72234(15) 0.0393(5) Uani 1 1 d .
N1 N 0.0813(8) 0.3064(7) 0.4491(7) 0.039(2) Uani 1 1 d .
N2 N 0.5620(7) 0.1616(7) 0.6297(6) 0.034(2) Uani 1 1 d .
P1 P 0.3940(2) 0.23229(19) 0.3281(2) 0.0284(5) Uani 1 1 d .
O1 O 0.678(2) 0.5389(16) 0.099(3) 0.100(9) Uani 0.50 1 d PDU
H1O H 0.687(6) 0.491(3) 0.067(5) 0.150 Uiso 0.50 1 d PD
C47 C 0.776(3) 0.591(3) 0.131(5) 0.118(14) Uani 0.50 1 d PDU
H47A H 0.7541 0.6447 0.1669 0.177 Uiso 0.50 1 calc PR
H47B H 0.8096 0.6081 0.0670 0.177 Uiso 0.50 1 calc PRD
H47C H 0.8305 0.5572 0.1792 0.177 Uiso 0.50 1 calc PRD

loop_
_atom_site_aniso_label
_atom_site_aniso_U_11
_atom_site_aniso_U_22
_atom_site_aniso_U_33
_atom_site_aniso_U_23
_atom_site_aniso_U_13
_atom_site_aniso_U_12
Pd1 0.0185(2) 0.0350(4) 0.0214(2) 0.0007(5) 0.00582(18) 0.0001(5)
Pt1 0.01703(14) 0.0428(2) 0.03162(16) 0.0026(3) 0.00382(10) -0.0003(2)
C1 0.022(5) 0.037(7) 0.048(7) 0.007(5) -0.002(5) -0.010(5)
C2 0.024(5) 0.044(7) 0.057(7) 0.015(5) -0.001(5) -0.008(4)
C3 0.029(5) 0.050(7) 0.047(6) 0.005(5) 0.001(4) -0.001(5)
C4 0.038(6) 0.046(7) 0.055(7) 0.005(6) -0.013(5) -0.003(5)
C5 0.035(6) 0.053(8) 0.069(9) 0.018(7) -0.025(6) -0.021(6)
C6 0.051(8) 0.067(9) 0.055(7) 0.017(7) -0.022(6) -0.040(7)
C7 0.046(9) 0.105(16) 0.092(13) 0.036(12) -0.018(9) -0.033(9)
C8 0.053(9) 0.100(15) 0.088(12) 0.039(11) -0.033(9) -0.044(10)
C9 0.037(7) 0.102(12) 0.045(7) 0.024(7) -0.010(5) -0.021(7)
C10 0.024(5) 0.063(8) 0.050(7) 0.021(6) -0.011(5) -0.015(5)
C11 0.021(5) 0.085(10) 0.058(8) 0.032(7) 0.013(5) 0.006(6)
C12 0.037(8) 0.142(19) 0.045(8) 0.018(10) 0.001(6) 0.006(10)
C13 0.028(6) 0.073(12) 0.059(9) -0.003(8) -0.001(6) 0.008(7)
C14 0.035(8) 0.099(14) 0.057(9) -0.020(8) 0.015(6) -0.002(8)
C15 0.025(5) 0.054(8) 0.033(5) 0.001(5) 0.005(4) 0.004(5)
C16 0.022(5) 0.044(7) 0.045(6) 0.005(5) 0.001(4) 0.002(4)
C17 0.042(7) 0.048(8) 0.064(8) -0.004(6) 0.014(6) -0.002(6)
C18 0.019(3) 0.042(5) 0.014(3) 0.005(6) 0.006(2) -0.002(6)
C19 0.024(4) 0.041(8) 0.028(4) 0.006(4) 0.003(3) -0.004(4)
C20 0.032(5) 0.099(13) 0.036(5) 0.017(6) 0.004(4) -0.015(6)
C21 0.035(6) 0.061(8) 0.034(5) 0.007(5) 0.007(4) 0.005(5)
C22 0.036(6) 0.029(6) 0.048(6) 0.000(4) 0.009(5) -0.002(4)
C23 0.032(6) 0.046(7) 0.046(6) 0.001(5) -0.002(5) 0.008(5)
C24 0.028(5) 0.030(5) 0.026(4) 0.000(4) 0.002(4) 0.002(4)
C25 0.019(3) 0.043(8) 0.040(4) -0.005(6) 0.002(3) 0.002(5)
C26 0.022(4) 0.061(11) 0.041(5) -0.007(6) -0.001(3) 0.006(5)
C27 0.032(6) 0.061(9) 0.049(7) -0.023(6) -0.003(5) -0.004(5)
C28 0.032(6) 0.052(8) 0.055(8) -0.007(6) 0.013(5) -0.010(6)
C29 0.021(4) 0.044(7) 0.048(6) 0.004(5) 0.002(4) -0.002(4)
C30 0.016(4) 0.046(6) 0.032(5) -0.004(4) 0.003(3) -0.001(4)
C31 0.031(4) 0.062(10) 0.017(3) -0.002(5) 0.000(3) -0.011(5)
C32 0.086(11) 0.056(9) 0.047(7) 0.005(7) 0.012(7) -0.004(8)
C33 0.111(15) 0.078(13) 0.057(9) 0.014(8) 0.014(9) -0.012(11)
C34 0.064(9) 0.130(17) 0.032(7) 0.027(9) 0.009(6) -0.007(10)
C35 0.072(9) 0.142(18) 0.031(5) 0.001(11) 0.014(5) 0.020(15)
C36 0.076(10) 0.064(10) 0.039(6) -0.014(5) 0.013(6) -0.007(7)
C41 0.14(3) 0.11(3) 0.08(2) -0.032(19) -0.05(2) 0.06(2)
C42 0.135(19) 0.13(2) 0.115(17) 0.055(17) -0.012(16) 0.083(17)
C43 0.147(18) 0.130(18) 0.118(16) 0.070(17) -0.002(15) 0.069(17)
C44 0.16(2) 0.145(19) 0.103(16) 0.065(17) 0.020(16) 0.043(18)
C45 0.16(2) 0.14(2) 0.101(17) 0.087(17) 0.039(17) 0.04(2)
C46 0.16(3) 0.18(3) 0.09(2) 0.08(2) 0.07(2) 0.05(3)
Cl1 0.0281(11) 0.0396(15) 0.0391(13) 0.0013(10) 0.0049(10) 0.0025(10)
Cl3 0.0367(10) 0.0547(13) 0.0294(9) 0.0004(19) 0.0151(8) 0.004(2)
N1 0.026(4) 0.050(6) 0.043(5) 0.005(4) 0.012(4) 0.002(4)
N2 0.021(4) 0.056(6) 0.026(4) -0.008(4) 0.004(3) 0.000(4)
P1 0.0183(10) 0.0389(14) 0.0278(11) 0.0004(9) 0.0028(8) -0.0025(9)
O1 0.088(17) 0.051(14) 0.16(2) -0.015(14) 0.000(16) 0.025(12)
C47 0.10(2) 0.10(2) 0.17(3) -0.02(2) 0.05(2) 0.03(2)

loop_
_atom_type_symbol
_atom_type_description
_atom_type_scat_dispersion_real
_atom_type_scat_dispersion_imag
_atom_type_scat_source
C C 0.0033 0.0016 'International Tables Vol C Tables 4.2.6.8 and 6.1.1.4'
H H 0.0000 0.0000 'International Tables Vol C Tables 4.2.6.8 and 6.1.1.4'
N N 0.0061 0.0033 'International Tables Vol C Tables 4.2.6.8 and 6.1.1.4'
P P 0.1023 0.0942 'International Tables Vol C Tables 4.2.6.8 and 6.1.1.4'
Cl Cl 0.1484 0.1585 'International Tables Vol C Tables 4.2.6.8 and 6.1.1.4'
Pt Pt -1.7033 8.3905 'International Tables Vol C Tables 4.2.6.8 and 6.1.1.4'
Pd Pd -0.9988 1.0072 'International Tables Vol C Tables 4.2.6.8 and 6.1.1.4'
O O 0.0106 0.0060 'International Tables Vol C Tables 4.2.6.8 and 6.1.1.4'

loop_
_geom_angle_atom_site_label_1
_geom_angle_atom_site_label_2
_geom_angle_atom_site_label_3
_geom_angle
C18 Pd1 N2 92.6(5)
C18 Pd1 Cl1 83.4(4)
N2 Pd1 Cl1 174.3(2)
C18 Pd1 Cl3 171.5(2)
N2 Pd1 Cl3 94.1(2)
Cl1 Pd1 Cl3 90.23(12)
C18 Pd1 Pt1 74.3(2)
N2 Pd1 Pt1 133.3(2)
Cl1 Pd1 Pt1 49.49(7)
Cl3 Pd1 Pt1 97.20(5)
C2 Pt1 N1 81.7(5)
C2 Pt1 P1 97.9(4)
N1 Pt1 P1 179.4(3)
C2 Pt1 Cl1 174.7(4)
N1 Pt1 Cl1 93.2(3)
P1 Pt1 Cl1 87.09(9)
C2 Pt1 Pd1 136.5(3)
N1 Pt1 Pd1 114.6(3)
P1 Pt1 Pd1 65.97(6)
Cl1 Pt1 Pd1 47.21(7)
C2 C1 C11 118.8(12)
C2 C1 C10 120.4(13)
C11 C1 C10 120.7(12)
C3 C2 C1 119.7(11)
C3 C2 Pt1 128.8(9)
C1 C2 Pt1 111.5(10)
C2 C3 C4 122.2(12)
C2 C3 H3 118.9
C4 C3 H3 118.9
C3 C4 C5 119.1(13)
C3 C4 H4 120.5
C5 C4 H4 120.5
C10 C5 C6 120.0(13)
C10 C5 C4 120.7(11)
C6 C5 C4 119.1(15)
C5 C6 C7 112.7(17)
C5 C6 H6 123.7
C7 C6 H6 123.7
C8 C7 C6 125.7(18)
C8 C7 H7 117.1
C6 C7 H7 117.1
C7 C8 C9 122(2)
C7 C8 H8 119.1
C9 C8 H8 119.1
C8 C9 C10 121.5(19)
C8 C9 H9 119.3
C10 C9 H9 119.3
C9 C10 C5 117.9(12)
C9 C10 C1 124.3(14)
C5 C10 C1 117.7(11)
C1 C11 C12 113.7(14)
C1 C11 N1 106.9(9)
C12 C11 N1 110.1(13)
C1 C11 H11 108.6
C12 C11 H11 108.6
N1 C11 H11 108.6
C11 C12 H12A 109.5
C11 C12 H12B 109.5
H12A C12 H12B 109.5
C11 C12 H12C 109.5
H12A C12 H12C 109.5
H12B C12 H12C 109.5
N1 C13 H13A 109.5
N1 C13 H13B 109.5
H13A C13 H13B 109.5
N1 C13 H13C 109.5
H13A C13 H13C 109.5
H13B C13 H13C 109.5
N1 C14 H14A 109.5
N1 C14 H14B 109.5
H14A C14 H14B 109.5
N1 C14 H14C 109.5
H14A C14 H14C 109.5
H14B C14 H14C 109.5
C16 C15 P1 175.8(10)
C15 C16 C17 179.0(12)
C16 C17 H17A 109.5
C16 C17 H17B 109.5
H17A C17 H17B 109.5
C16 C17 H17C 109.5
H17A C17 H17C 109.5
H17B C17 H17C 109.5
C19 C18 P1 130.8(6)
C19 C18 Pd1 123.1(7)
P1 C18 Pd1 105.9(4)
C18 C19 C30 119.2(8)
C18 C19 C20 126.1(8)
C30 C19 C20 114.7(8)
C19 C20 H20A 109.5
C19 C20 H20B 109.5
H20A C20 H20B 109.5
C19 C20 H20C 109.5
H20A C20 H20C 109.5
H20B C20 H20C 109.5
N2 C21 H21A 109.5
N2 C21 H21B 109.5
H21A C21 H21B 109.5
N2 C21 H21C 109.5
H21A C21 H21C 109.5
H21B C21 H21C 109.5
N2 C22 H22A 109.5
N2 C22 H22B 109.5
H22A C22 H22B 109.5
N2 C22 H22C 109.5
H22A C22 H22C 109.5
H22B C22 H22C 109.5
C24 C23 H23A 109.5
C24 C23 H23B 109.5
H23A C23 H23B 109.5
C24 C23 H23C 109.5
H23A C23 H23C 109.5
H23B C23 H23C 109.5
C25 C24 N2 108.8(8)
C25 C24 C23 114.0(9)
N2 C24 C23 114.0(9)
C25 C24 H24 106.5
N2 C24 H24 106.5
C23 C24 H24 106.5
C30 C25 C26 120.1(13)
C30 C25 C24 120.8(9)
C26 C25 C24 119.0(11)
C27 C26 C25 118.0(12)
C27 C26 H26 121.0
C25 C26 H26 121.0
C28 C27 C26 122.0(11)
C28 C27 H27 119.0
C26 C27 H27 119.0
C27 C28 C29 120.8(12)
C27 C28 H28 119.6
C29 C28 H28 119.6
C28 C29 C30 118.5(11)
C28 C29 H29 120.8
C30 C29 H29 120.8
C25 C30 C29 120.6(10)
C25 C30 C19 120.6(10)
C29 C30 C19 118.8(9)
C36 C31 C32 118.5(12)
C36 C31 P1 124.9(12)
C32 C31 P1 116.6(9)
C33 C32 C31 122.1(15)
C33 C32 H32 119.0
C31 C32 H32 119.0
C34 C33 C32 117.9(18)
C34 C33 H33 121.0
C32 C33 H33 121.0
C33 C34 C35 120.6(13)
C33 C34 H34 119.7
C35 C34 H34 119.7
C36 C35 C34 118.7(16)
C36 C35 H35 120.6
C34 C35 H35 120.6
C31 C36 C35 122.1(18)
C31 C36 H36 118.9
C35 C36 H36 118.9
C42 C41 H41A 109.5
C42 C41 H41B 109.5
H41A C41 H41B 109.5
C42 C41 H41C 109.5
H41A C41 H41C 109.5
H41B C41 H41C 109.5
C41 C42 C43 88.9(18)
C41 C42 H42A 113.8
C43 C42 H42A 113.8
C41 C42 H42B 113.8
C43 C42 H42B 113.8
H42A C42 H42B 111.1
C42 C43 C44 88.5(19)
C42 C43 H43A 113.9
C44 C43 H43A 113.9
C42 C43 H43B 113.9
C44 C43 H43B 113.9
H43A C43 H43B 111.1
C45 C44 C43 88.8(19)
C45 C44 H44A 113.8
C43 C44 H44A 113.8
C45 C44 H44B 113.8
C43 C44 H44B 113.8
H44A C44 H44B 111.1
C44 C45 C46 88.8(19)
C44 C45 H45A 113.8
C46 C45 H45A 113.8
C44 C45 H45B 113.8
C46 C45 H45B 113.8
H45A C45 H45B 111.1
C45 C46 H46A 109.5
C45 C46 H46B 109.5
H46A C46 H46B 109.5
C45 C46 H46C 109.5
H46A C46 H46C 109.5
H46B C46 H46C 109.5
Pd1 Cl1 Pt1 83.30(10)
C13 N1 C14 106.6(12)
C13 N1 C11 109.4(10)
C14 N1 C11 114.2(11)
C13 N1 Pt1 109.4(8)
C14 N1 Pt1 114.2(7)
C11 N1 Pt1 102.9(7)
C21 N2 C22 105.4(9)
C21 N2 C24 111.0(8)
C22 N2 C24 109.8(8)
C21 N2 Pd1 110.6(7)
C22 N2 Pd1 106.4(6)
C24 N2 Pd1 113.1(6)
C15 P1 C18 104.3(6)
C15 P1 C31 103.1(6)
C18 P1 C31 112.0(5)
C15 P1 Pt1 117.6(4)
C18 P1 Pt1 107.8(3)
C31 P1 Pt1 111.9(4)
C47 O1 H1O 118(3)
O1 C47 H47A 109.5
O1 C47 H47B 109.5
H47A C47 H47B 109.5
O1 C47 H47C 109.5
H47A C47 H47C 109.5
H47B C47 H47C 109.5

loop_
_geom_bond_atom_site_label_1
_geom_bond_atom_site_label_2
_geom_bond_distance
Pd1 C18 2.007(6)
Pd1 N2 2.117(10)
Pd1 Cl1 2.348(3)
Pd1 Cl3 2.4210(19)
Pd1 Pt1 3.1773(6)
Pt1 C2 1.994(12)
Pt1 N1 2.143(9)
Pt1 P1 2.224(2)
Pt1 Cl1 2.432(3)
C1 C2 1.425(17)
C1 C11 1.44(2)
C1 C10 1.450(17)
C2 C3 1.377(19)
C3 C4 1.378(17)
C3 H3 0.9500
C4 C5 1.46(2)
C4 H4 0.9500
C5 C10 1.40(2)
C5 C6 1.430(16)
C6 C7 1.45(3)
C6 H6 0.9500
C7 C8 1.23(3)
C7 H7 0.9500
C8 C9 1.32(2)
C8 H8 0.9500
C9 C10 1.396(18)
C9 H9 0.9500
C11 C12 1.52(2)
C11 N1 1.550(18)
C11 H11 1.0000
C12 H12A 0.9800
C12 H12B 0.9800
C12 H12C 0.9800
C13 N1 1.483(19)
C13 H13A 0.9800
C13 H13B 0.9800
C13 H13C 0.9800
C14 N1 1.547(19)
C14 H14A 0.9800
C14 H14B 0.9800
C14 H14C 0.9800
C15 C16 1.187(16)
C15 P1 1.776(13)
C16 C17 1.422(18)
C17 H17A 0.9800
C17 H17B 0.9800
C17 H17C 0.9800
C18 C19 1.330(12)
C18 P1 1.809(9)
C19 C30 1.481(13)
C19 C20 1.529(14)
C20 H20A 0.9800
C20 H20B 0.9800
C20 H20C 0.9800
C21 N2 1.495(13)
C21 H21A 0.9800
C21 H21B 0.9800
C21 H21C 0.9800
C22 N2 1.524(15)
C22 H22A 0.9800
C22 H22B 0.9800
C22 H22C 0.9800
C23 C24 1.540(15)
C23 H23A 0.9800
C23 H23B 0.9800
C23 H23C 0.9800
C24 C25 1.519(19)
C24 N2 1.533(13)
C24 H24 1.0000
C25 C30 1.376(17)
C25 C26 1.413(14)
C26 C27 1.39(2)
C26 H26 0.9500
C27 C28 1.35(2)
C27 H27 0.9500
C28 C29 1.390(17)
C28 H28 0.9500
C29 C30 1.413(16)
C29 H29 0.9500
C31 C36 1.355(16)
C31 C32 1.41(2)
C31 P1 1.816(10)
C32 C33 1.41(2)
C32 H32 0.9500
C33 C34 1.38(3)
C33 H33 0.9500
C34 C35 1.44(4)
C34 H34 0.9500
C35 C36 1.39(2)
C35 H35 0.9500
C36 H36 0.9500
C41 C42 1.531(19)
C41 H41A 0.9800
C41 H41B 0.9800
C41 H41C 0.9800
C42 C43 1.535(19)
C42 H42A 0.9900
C42 H42B 0.9900
C43 C44 1.542(19)
C43 H43A 0.9900
C43 H43B 0.9900
C44 C45 1.533(19)
C44 H44A 0.9900
C44 H44B 0.9900
C45 C46 1.535(19)
C45 H45A 0.9900
C45 H45B 0.9900
C46 H46A 0.9800
C46 H46B 0.9800
C46 H46C 0.9800
O1 C47 1.415(19)
O1 H1O 0.84(2)
C47 H47A 0.9800
C47 H47B 0.9800
C47 H47C 0.9800
